data_7242855
loop_
_publ_author_name
'Zhou, Yanan'
'Ma, Hongzhi'
'Yang, Zhongxing'
'Wu, Chengjun'
'Sun, Tiemin'

_publ_section_title
;
 A systematic investigation on the impact of the level of oxidation at
 sulfur and the configuration of R/S-sulfoxide on the solid structure
;
_journal_issue 23
_journal_name_full CrystEngComm
_journal_page_first 4181
_journal_page_last 4193
_journal_paper_doi 10.1039/D1CE00346A
_journal_volume 23
_journal_year 2021
_chemical_absolute_configuration ad
_chemical_formula_sum 'C21 H20 Br N O5 S'
_chemical_formula_weight 478.35
_space_group_crystal_system orthorhombic
_space_group_IT_number 19
_space_group_name_Hall 'P 2ac 2ab'
_space_group_name_H-M_alt 'P 21 21 21'
_atom_sites_solution_hydrogens geom
_audit_creation_method SHELXL-2018/3
_audit_update_record
;
2019-11-21 deposited with the CCDC.	2021-05-14 downloaded from the CCDC.
;
_cell_angle_alpha 90
_cell_angle_beta 90
_cell_angle_gamma 90
_cell_formula_units_Z 4
_cell_length_a 7.8376(16)
_cell_length_b 10.864(2)
_cell_length_c 24.590(5)
_cell_measurement_reflns_used 3551
_cell_measurement_temperature 293(2)
_cell_measurement_theta_max 23.12
_cell_measurement_theta_min 2.50
_cell_volume 2093.8(7)
_computing_cell_refinement 'Bruker SAINT'
_computing_data_collection 'Bruker APEX2'
_computing_data_reduction 'Bruker SAINT'
_computing_molecular_graphics 'Bruker SHELXTL'
_computing_publication_material 'Bruker SHELXTL'
_computing_structure_refinement 'SHELXL-2018/3 (Sheldrick, 2018)'
_computing_structure_solution 'SHELXS-97 (Sheldrick, 2008)'
_diffrn_ambient_temperature 293(2)
_diffrn_measured_fraction_theta_full 0.999
_diffrn_measured_fraction_theta_max 0.999
_diffrn_measurement_device_type 'Bruker APEX-II CCD'
_diffrn_measurement_method '\f and \w scans'
_diffrn_radiation_type MoK\a
_diffrn_radiation_wavelength 0.71073
_diffrn_reflns_av_R_equivalents 0.0392
_diffrn_reflns_av_unetI/netI 0.0613
_diffrn_reflns_Laue_measured_fraction_full 0.999
_diffrn_reflns_Laue_measured_fraction_max 0.999
_diffrn_reflns_limit_h_max 8
_diffrn_reflns_limit_h_min -9
_diffrn_reflns_limit_k_max 11
_diffrn_reflns_limit_k_min -12
_diffrn_reflns_limit_l_max 28
_diffrn_reflns_limit_l_min -29
_diffrn_reflns_number 10643
_diffrn_reflns_point_group_measured_fraction_full 0.997
_diffrn_reflns_point_group_measured_fraction_max 0.997
_diffrn_reflns_theta_full 24.997
_diffrn_reflns_theta_max 24.997
_diffrn_reflns_theta_min 2.728
_exptl_absorpt_coefficient_mu 2.095
_exptl_absorpt_correction_T_max 0.679
_exptl_absorpt_correction_T_min 0.622
_exptl_absorpt_correction_type multi-scan
_exptl_absorpt_process_details 'SADABS; Bruker, 2008'
_exptl_crystal_colour colourless
_exptl_crystal_density_diffrn 1.517
_exptl_crystal_density_method 'not measured'
_exptl_crystal_description block
_exptl_crystal_F_000 976
_exptl_crystal_recrystallization_method 'Re-crystallisation from solvent: ????????????'
_exptl_crystal_size_max 0.250
_exptl_crystal_size_mid 0.230
_exptl_crystal_size_min 0.200
_refine_diff_density_max 0.338
_refine_diff_density_min -1.074
_refine_diff_density_rms 0.123
_refine_ls_abs_structure_details
; 
 Flack x determined using 1043 quotients [(I+)-(I-)]/[(I+)+(I-)] 
 (Parsons, Flack and Wagner, Acta Cryst. B69 (2013) 249-259). 
;
_refine_ls_abs_structure_Flack 0.022(6)
_refine_ls_extinction_method none
_refine_ls_goodness_of_fit_ref 1.027
_refine_ls_hydrogen_treatment constr
_refine_ls_matrix_type full
_refine_ls_number_parameters 264
_refine_ls_number_reflns 3669
_refine_ls_number_restraints 0
_refine_ls_restrained_S_all 1.027
_refine_ls_R_factor_all 0.0603
_refine_ls_R_factor_gt 0.0453
_refine_ls_shift/su_max 0.000
_refine_ls_shift/su_mean 0.000
_refine_ls_structure_factor_coef Fsqd
_refine_ls_weighting_details 'w=1/[\s^2^(Fo^2^)+(0.0600P)^2^+0.0629P] where P=(Fo^2^+2Fc^2^)/3'
_refine_ls_weighting_scheme calc
_refine_ls_wR_factor_gt 0.1011
_refine_ls_wR_factor_ref 0.1058
_reflns_Friedel_coverage 0.727
_reflns_Friedel_fraction_full 0.995
_reflns_Friedel_fraction_max 0.995
_reflns_number_gt 3016
_reflns_number_total 3669
_reflns_threshold_expression 'I > 2\s(I)'
_cod_data_source_file d1ce00346a2.cif
_cod_data_source_block 1_CCDC1
_cod_depositor_comments 'Adding full bibliography for 7242854--7242857.cif.'
_cod_database_code 7242855
_shelx_shelxl_version_number 2018/3
_shelx_space_group_comment
; 
The symmetry employed for this shelxl refinement is uniquely defined 
by the following loop, which should always be used as a source of 
symmetry information in preference to the above space-group names. 
They are only intended as comments. 
;
_shelx_estimated_absorpt_t_min 0.622
_shelx_estimated_absorpt_t_max 0.679

loop_
_space_group_symop_operation_xyz
'x, y, z'
'-x+1/2, -y, z+1/2'
'x+1/2, -y+1/2, -z'
'-x, y+1/2, -z+1/2'

loop_
_atom_site_label
_atom_site_type_symbol
_atom_site_fract_x
_atom_site_fract_y
_atom_site_fract_z
_atom_site_U_iso_or_equiv
_atom_site_adp_type
_atom_site_occupancy
_atom_site_site_symmetry_order
_atom_site_calc_flag
_atom_site_refinement_flags_posn
_atom_site_refinement_flags_adp
_atom_site_refinement_flags_occupancy
_atom_site_disorder_assembly
_atom_site_disorder_group
Br1 Br 1.16703(8) -0.03300(8) 0.83104(3) 0.0554(3) Uani 1 1 d . . . . .
S2 S 0.63371(17) -0.11343(13) 0.77197(6) 0.0330(4) Uani 1 1 d . . . . .
O1 O 0.6566(7) 0.1067(7) 0.6074(2) 0.091(2) Uani 1 1 d . . . . .
O2 O 0.9242(5) 0.0609(4) 0.62881(14) 0.0340(9) Uani 1 1 d . . . . .
O3 O 0.8993(6) 0.2128(4) 0.78246(19) 0.0540(12) Uani 1 1 d . . . . .
O4 O 0.5615(5) -0.0204(4) 0.80612(15) 0.0418(10) Uani 1 1 d . . . . .
O5 O 0.5927(6) -0.2398(4) 0.7808(2) 0.0595(14) Uani 1 1 d . . . . .
N1 N 0.8563(5) 0.0281(4) 0.73455(16) 0.0258(9) Uani 1 1 d . . . . .
C1 C 1.0795(7) -0.0313(5) 0.5550(2) 0.0294(12) Uani 1 1 d . . . . .
C2 C 1.1113(9) -0.1313(6) 0.5876(3) 0.0431(16) Uani 1 1 d . . . . .
H2 H 1.070316 -0.132268 0.623091 0.052 Uiso 1 1 calc R U . . .
C3 C 1.2026(11) -0.2297(7) 0.5685(3) 0.060(2) Uani 1 1 d . . . . .
H3 H 1.221309 -0.297193 0.590998 0.072 Uiso 1 1 calc R U . . .
C4 C 1.2661(10) -0.2300(7) 0.5172(3) 0.061(2) Uani 1 1 d . . . . .
H4 H 1.328266 -0.297069 0.504560 0.073 Uiso 1 1 calc R U . . .
C5 C 1.2380(9) -0.1312(7) 0.4844(3) 0.0549(19) Uani 1 1 d . . . . .
H5 H 1.282015 -0.131000 0.449240 0.066 Uiso 1 1 calc R U . . .
C6 C 1.1455(8) -0.0318(6) 0.5023(2) 0.0430(14) Uani 1 1 d . . . . .
H6 H 1.126931 0.035017 0.479448 0.052 Uiso 1 1 calc R U . . .
C7 C 0.9782(7) 0.0794(5) 0.5721(2) 0.0310(14) Uani 1 1 d . . . . .
H7 H 0.876080 0.084573 0.549239 0.037 Uiso 1 1 calc R U . . .
C8 C 1.0725(8) 0.1986(5) 0.5681(2) 0.0306(13) Uani 1 1 d . . . . .
C9 C 1.0023(10) 0.2968(6) 0.5413(2) 0.0439(16) Uani 1 1 d . . . . .
H9 H 0.892716 0.290849 0.527067 0.053 Uiso 1 1 calc R U . . .
C10 C 1.0936(11) 0.4045(6) 0.5354(3) 0.054(2) Uani 1 1 d . . . . .
H10 H 1.046767 0.470034 0.516198 0.065 Uiso 1 1 calc R U . . .
C11 C 1.2514(11) 0.4154(6) 0.5576(3) 0.0509(19) Uani 1 1 d . . . . .
H11 H 1.310217 0.489383 0.554481 0.061 Uiso 1 1 calc R U . . .
C12 C 1.3248(10) 0.3188(6) 0.5843(2) 0.0453(16) Uani 1 1 d . . . . .
H12 H 1.434395 0.325940 0.598534 0.054 Uiso 1 1 calc R U . . .
C13 C 1.2343(8) 0.2100(6) 0.5901(2) 0.0383(15) Uani 1 1 d . . . . .
H13 H 1.282420 0.144332 0.608916 0.046 Uiso 1 1 calc R U . . .
C14 C 0.7605(8) 0.0746(5) 0.6391(2) 0.0360(15) Uani 1 1 d . . . . .
C15 C 0.7132(7) 0.0466(5) 0.6973(2) 0.0277(12) Uani 1 1 d . . . . .
H15 H 0.646632 0.116404 0.710920 0.033 Uiso 1 1 calc R U . . .
C16 C 0.8587(7) -0.0825(4) 0.7690(2) 0.0279(12) Uani 1 1 d . . . . .
H16 H 0.930641 -0.150380 0.756251 0.033 Uiso 1 1 calc R U . . .
C17 C 0.9310(7) -0.0059(5) 0.8149(2) 0.0308(13) Uani 1 1 d . . . . .
H17 H 0.858555 -0.005742 0.847334 0.037 Uiso 1 1 calc R U . . .
C18 C 0.8993(7) 0.1025(5) 0.7782(2) 0.0322(13) Uani 1 1 d . . . . .
C19 C 0.5990(8) -0.0696(5) 0.7014(2) 0.0320(13) Uani 1 1 d . . . . .
C20 C 0.6593(10) -0.1760(6) 0.6658(3) 0.0551(18) Uani 1 1 d . . . . .
H20A H 0.641827 -0.155565 0.628187 0.083 Uiso 1 1 calc R U . . .
H20B H 0.595516 -0.248721 0.674583 0.083 Uiso 1 1 calc R U . . .
H20C H 0.778411 -0.190568 0.672120 0.083 Uiso 1 1 calc R U . . .
C21 C 0.4111(8) -0.0437(6) 0.6941(3) 0.0459(16) Uani 1 1 d . . . . .
H21A H 0.346787 -0.116387 0.702609 0.069 Uiso 1 1 calc R U . . .
H21B H 0.389527 -0.020121 0.657113 0.069 Uiso 1 1 calc R U . . .
H21C H 0.377520 0.021888 0.717984 0.069 Uiso 1 1 calc R U . . .

loop_
_atom_site_aniso_label
_atom_site_aniso_U_11
_atom_site_aniso_U_22
_atom_site_aniso_U_33
_atom_site_aniso_U_23
_atom_site_aniso_U_13
_atom_site_aniso_U_12
Br1 0.0281(3) 0.0849(5) 0.0533(4) 0.0011(4) -0.0097(3) -0.0032(3)
S2 0.0271(8) 0.0274(7) 0.0444(8) 0.0122(7) -0.0065(7) -0.0088(6)
O1 0.037(3) 0.187(6) 0.049(3) 0.045(4) 0.004(3) 0.031(4)
O2 0.025(2) 0.053(3) 0.0232(19) 0.0060(18) -0.0005(17) 0.0014(18)
O3 0.061(3) 0.033(3) 0.068(3) -0.003(2) -0.002(3) -0.016(2)
O4 0.025(2) 0.060(3) 0.040(2) 0.006(2) 0.0109(18) 0.002(2)
O5 0.064(3) 0.035(2) 0.080(3) 0.029(2) -0.025(3) -0.027(2)
N1 0.024(2) 0.026(2) 0.028(2) 0.005(2) 0.0031(19) -0.002(2)
C1 0.028(3) 0.030(3) 0.030(3) -0.006(3) -0.002(2) -0.008(3)
C2 0.055(4) 0.036(4) 0.038(3) 0.000(3) 0.002(3) -0.001(3)
C3 0.074(6) 0.038(4) 0.068(5) 0.006(4) 0.006(5) 0.007(4)
C4 0.069(5) 0.039(4) 0.074(6) -0.010(4) 0.017(4) 0.008(4)
C5 0.058(5) 0.056(5) 0.050(4) -0.008(4) 0.026(4) -0.001(4)
C6 0.049(4) 0.044(3) 0.037(3) -0.001(3) 0.012(3) -0.007(4)
C7 0.028(3) 0.050(4) 0.015(3) 0.003(2) -0.003(2) 0.001(3)
C8 0.041(3) 0.034(3) 0.017(3) 0.005(2) 0.006(3) 0.011(3)
C9 0.052(4) 0.046(4) 0.034(3) 0.006(3) 0.001(3) 0.021(3)
C10 0.076(5) 0.039(4) 0.048(4) 0.015(3) 0.018(4) 0.023(4)
C11 0.076(5) 0.029(4) 0.048(4) -0.005(3) 0.024(4) -0.006(3)
C12 0.054(4) 0.044(4) 0.038(3) -0.009(3) 0.005(4) -0.003(4)
C13 0.049(4) 0.036(4) 0.031(3) 0.006(3) -0.009(3) -0.002(3)
C14 0.028(3) 0.046(4) 0.034(3) 0.007(3) 0.004(3) 0.009(3)
C15 0.026(3) 0.028(3) 0.030(3) 0.004(3) 0.003(2) 0.004(2)
C16 0.025(3) 0.018(3) 0.041(3) 0.004(2) -0.002(3) 0.003(2)
C17 0.025(3) 0.040(3) 0.028(3) -0.001(2) 0.006(2) -0.004(2)
C18 0.028(3) 0.030(3) 0.038(3) -0.001(3) 0.011(3) -0.008(2)
C19 0.030(3) 0.026(3) 0.040(3) 0.001(2) -0.005(3) -0.001(2)
C20 0.063(4) 0.042(4) 0.060(4) -0.015(3) -0.016(5) 0.004(3)
C21 0.034(3) 0.046(4) 0.058(4) 0.014(3) -0.015(3) -0.003(3)

loop_
_atom_type_symbol
_atom_type_description
_atom_type_scat_dispersion_real
_atom_type_scat_dispersion_imag
_atom_type_scat_source
C C 0.0033 0.0016 'International Tables Vol C Tables 4.2.6.8 and 6.1.1.4'
H H 0.0000 0.0000 'International Tables Vol C Tables 4.2.6.8 and 6.1.1.4'
Br Br -0.2901 2.4595 'International Tables Vol C Tables 4.2.6.8 and 6.1.1.4'
N N 0.0061 0.0033 'International Tables Vol C Tables 4.2.6.8 and 6.1.1.4'
O O 0.0106 0.0060 'International Tables Vol C Tables 4.2.6.8 and 6.1.1.4'
S S 0.1246 0.1234 'International Tables Vol C Tables 4.2.6.8 and 6.1.1.4'

loop_
_geom_angle_atom_site_label_1
_geom_angle_atom_site_label_2
_geom_angle_atom_site_label_3
_geom_angle
_geom_angle_site_symmetry_1
_geom_angle_site_symmetry_3
_geom_angle_publ_flag
O5 S2 O4 120.1(3) . . ?
O5 S2 C16 114.0(3) . . ?
O4 S2 C16 106.3(2) . . ?
O5 S2 C19 111.3(3) . . ?
O4 S2 C19 108.4(2) . . ?
C16 S2 C19 93.4(3) . . ?
C14 O2 C7 116.6(4) . . ?
C18 N1 C15 126.3(5) . . ?
C18 N1 C16 91.6(4) . . ?
C15 N1 C16 118.9(4) . . ?
C2 C1 C6 118.1(6) . . ?
C2 C1 C7 124.6(5) . . ?
C6 C1 C7 117.3(5) . . ?
C3 C2 C1 120.9(6) . . ?
C3 C2 H2 119.6 . . ?
C1 C2 H2 119.6 . . ?
C4 C3 C2 120.8(7) . . ?
C4 C3 H3 119.6 . . ?
C2 C3 H3 119.6 . . ?
C3 C4 C5 119.4(7) . . ?
C3 C4 H4 120.3 . . ?
C5 C4 H4 120.3 . . ?
C4 C5 C6 121.0(6) . . ?
C4 C5 H5 119.5 . . ?
C6 C5 H5 119.5 . . ?
C5 C6 C1 119.8(6) . . ?
C5 C6 H6 120.1 . . ?
C1 C6 H6 120.1 . . ?
O2 C7 C8 108.9(4) . . ?
O2 C7 C1 107.9(4) . . ?
C8 C7 C1 114.5(5) . . ?
O2 C7 H7 108.5 . . ?
C8 C7 H7 108.5 . . ?
C1 C7 H7 108.5 . . ?
C9 C8 C13 119.1(6) . . ?
C9 C8 C7 120.5(6) . . ?
C13 C8 C7 120.3(5) . . ?
C8 C9 C10 120.2(7) . . ?
C8 C9 H9 119.9 . . ?
C10 C9 H9 119.9 . . ?
C11 C10 C9 120.3(6) . . ?
C11 C10 H10 119.9 . . ?
C9 C10 H10 119.9 . . ?
C10 C11 C12 120.7(6) . . ?
C10 C11 H11 119.6 . . ?
C12 C11 H11 119.6 . . ?
C11 C12 C13 119.2(7) . . ?
C11 C12 H12 120.4 . . ?
C13 C12 H12 120.4 . . ?
C8 C13 C12 120.3(6) . . ?
C8 C13 H13 119.8 . . ?
C12 C13 H13 119.8 . . ?
O1 C14 O2 125.4(6) . . ?
O1 C14 C15 121.1(5) . . ?
O2 C14 C15 113.5(5) . . ?
N1 C15 C14 115.8(4) . . ?
N1 C15 C19 106.9(4) . . ?
C14 C15 C19 111.6(5) . . ?
N1 C15 H15 107.4 . . ?
C14 C15 H15 107.4 . . ?
C19 C15 H15 107.4 . . ?
N1 C16 C17 89.1(4) . . ?
N1 C16 S2 99.4(3) . . ?
C17 C16 S2 116.2(4) . . ?
N1 C16 H16 115.9 . . ?
C17 C16 H16 115.9 . . ?
S2 C16 H16 115.9 . . ?
C18 C17 C16 85.5(4) . . ?
C18 C17 Br1 113.9(4) . . ?
C16 C17 Br1 115.7(4) . . ?
C18 C17 H17 113.0 . . ?
C16 C17 H17 113.0 . . ?
Br1 C17 H17 113.0 . . ?
O3 C18 N1 130.5(6) . . ?
O3 C18 C17 136.7(6) . . ?
N1 C18 C17 92.7(4) . . ?
C21 C19 C20 112.1(5) . . ?
C21 C19 C15 113.8(5) . . ?
C20 C19 C15 113.6(5) . . ?
C21 C19 S2 107.9(4) . . ?
C20 C19 S2 107.6(4) . . ?
C15 C19 S2 100.9(4) . . ?
C19 C20 H20A 109.5 . . ?
C19 C20 H20B 109.5 . . ?
H20A C20 H20B 109.5 . . ?
C19 C20 H20C 109.5 . . ?
H20A C20 H20C 109.5 . . ?
H20B C20 H20C 109.5 . . ?
C19 C21 H21A 109.5 . . ?
C19 C21 H21B 109.5 . . ?
H21A C21 H21B 109.5 . . ?
C19 C21 H21C 109.5 . . ?
H21A C21 H21C 109.5 . . ?
H21B C21 H21C 109.5 . . ?

loop_
_geom_bond_atom_site_label_1
_geom_bond_atom_site_label_2
_geom_bond_distance
_geom_bond_site_symmetry_2
_geom_bond_publ_flag
Br1 C17 1.915(6) . ?
S2 O5 1.426(4) . ?
S2 O4 1.431(4) . ?
S2 C16 1.796(5) . ?
S2 C19 1.821(6) . ?
O1 C14 1.180(7) . ?
O2 C14 1.316(7) . ?
O2 C7 1.471(6) . ?
O3 C18 1.203(7) . ?
N1 C18 1.385(7) . ?
N1 C15 1.462(7) . ?
N1 C16 1.471(6) . ?
C1 C2 1.372(8) . ?
C1 C6 1.395(8) . ?
C1 C7 1.502(8) . ?
C2 C3 1.369(9) . ?
C2 H2 0.9300 . ?
C3 C4 1.356(10) . ?
C3 H3 0.9300 . ?
C4 C5 1.361(10) . ?
C4 H4 0.9300 . ?
C5 C6 1.374(9) . ?
C5 H5 0.9300 . ?
C6 H6 0.9300 . ?
C7 C8 1.494(8) . ?
C7 H7 0.9800 . ?
C8 C9 1.369(8) . ?
C8 C13 1.384(9) . ?
C9 C10 1.380(10) . ?
C9 H9 0.9300 . ?
C10 C11 1.356(10) . ?
C10 H10 0.9300 . ?
C11 C12 1.366(9) . ?
C11 H11 0.9300 . ?
C12 C13 1.386(9) . ?
C12 H12 0.9300 . ?
C13 H13 0.9300 . ?
C14 C15 1.509(8) . ?
C15 C19 1.551(8) . ?
C15 H15 0.9800 . ?
C16 C17 1.511(7) . ?
C16 H16 0.9800 . ?
C17 C18 1.505(8) . ?
C17 H17 0.9800 . ?
C19 C21 1.510(8) . ?
C19 C20 1.525(8) . ?
C20 H20A 0.9600 . ?
C20 H20B 0.9600 . ?
C20 H20C 0.9600 . ?
C21 H21A 0.9600 . ?
C21 H21B 0.9600 . ?
C21 H21C 0.9600 . ?

loop_
_geom_torsion_atom_site_label_1
_geom_torsion_atom_site_label_2
_geom_torsion_atom_site_label_3
_geom_torsion_atom_site_label_4
_geom_torsion
_geom_torsion_site_symmetry_1
_geom_torsion_site_symmetry_2
_geom_torsion_site_symmetry_3
_geom_torsion_site_symmetry_4
_geom_torsion_publ_flag
C6 C1 C2 C3 -1.2(9) . . . . ?
C7 C1 C2 C3 178.9(6) . . . . ?
C1 C2 C3 C4 1.0(11) . . . . ?
C2 C3 C4 C5 -0.2(12) . . . . ?
C3 C4 C5 C6 -0.4(12) . . . . ?
C4 C5 C6 C1 0.2(11) . . . . ?
C2 C1 C6 C5 0.6(9) . . . . ?
C7 C1 C6 C5 -179.5(6) . . . . ?
C14 O2 C7 C8 107.3(5) . . . . ?
C14 O2 C7 C1 -127.8(5) . . . . ?
C2 C1 C7 O2 0.8(8) . . . . ?
C6 C1 C7 O2 -179.1(5) . . . . ?
C2 C1 C7 C8 122.2(6) . . . . ?
C6 C1 C7 C8 -57.7(7) . . . . ?
O2 C7 C8 C9 -110.3(6) . . . . ?
C1 C7 C8 C9 128.9(5) . . . . ?
O2 C7 C8 C13 71.6(6) . . . . ?
C1 C7 C8 C13 -49.3(7) . . . . ?
C13 C8 C9 C10 1.4(9) . . . . ?
C7 C8 C9 C10 -176.8(5) . . . . ?
C8 C9 C10 C11 -2.1(10) . . . . ?
C9 C10 C11 C12 2.3(10) . . . . ?
C10 C11 C12 C13 -1.9(10) . . . . ?
C9 C8 C13 C12 -1.0(9) . . . . ?
C7 C8 C13 C12 177.2(5) . . . . ?
C11 C12 C13 C8 1.2(9) . . . . ?
C7 O2 C14 O1 -4.3(10) . . . . ?
C7 O2 C14 C15 176.5(5) . . . . ?
C18 N1 C15 C14 114.4(6) . . . . ?
C16 N1 C15 C14 -129.2(5) . . . . ?
C18 N1 C15 C19 -120.7(5) . . . . ?
C16 N1 C15 C19 -4.3(6) . . . . ?
O1 C14 C15 N1 -170.1(6) . . . . ?
O2 C14 C15 N1 9.2(8) . . . . ?
O1 C14 C15 C19 67.5(8) . . . . ?
O2 C14 C15 C19 -113.3(6) . . . . ?
C18 N1 C16 C17 -7.9(4) . . . . ?
C15 N1 C16 C17 -141.7(4) . . . . ?
C18 N1 C16 S2 108.5(4) . . . . ?
C15 N1 C16 S2 -25.3(5) . . . . ?
O5 S2 C16 N1 153.2(3) . . . . ?
O4 S2 C16 N1 -72.2(4) . . . . ?
C19 S2 C16 N1 38.1(3) . . . . ?
O5 S2 C16 C17 -113.1(4) . . . . ?
O4 S2 C16 C17 21.5(5) . . . . ?
C19 S2 C16 C17 131.8(4) . . . . ?
N1 C16 C17 C18 7.3(4) . . . . ?
S2 C16 C17 C18 -92.7(4) . . . . ?
N1 C16 C17 Br1 -107.1(4) . . . . ?
S2 C16 C17 Br1 152.9(3) . . . . ?
C15 N1 C18 O3 -40.4(9) . . . . ?
C16 N1 C18 O3 -168.8(6) . . . . ?
C15 N1 C18 C17 136.4(5) . . . . ?
C16 N1 C18 C17 8.0(4) . . . . ?
C16 C17 C18 O3 168.6(7) . . . . ?
Br1 C17 C18 O3 -75.2(8) . . . . ?
C16 C17 C18 N1 -7.8(4) . . . . ?
Br1 C17 C18 N1 108.3(4) . . . . ?
N1 C15 C19 C21 146.5(5) . . . . ?
C14 C15 C19 C21 -86.0(6) . . . . ?
N1 C15 C19 C20 -83.6(6) . . . . ?
C14 C15 C19 C20 43.9(7) . . . . ?
N1 C15 C19 S2 31.3(4) . . . . ?
C14 C15 C19 S2 158.7(4) . . . . ?
O5 S2 C19 C21 81.3(5) . . . . ?
O4 S2 C19 C21 -52.9(5) . . . . ?
C16 S2 C19 C21 -161.3(4) . . . . ?
O5 S2 C19 C20 -39.8(5) . . . . ?
O4 S2 C19 C20 -174.0(4) . . . . ?
C16 S2 C19 C20 77.6(5) . . . . ?
O5 S2 C19 C15 -159.1(4) . . . . ?
O4 S2 C19 C15 66.8(4) . . . . ?
C16 S2 C19 C15 -41.6(4) . . . . ?
